data_1553110
loop_
_publ_author_name
'Chen, Shanshan'
'Su, Yan'
'Han, Keli'
'Li, Xingwei'

_publ_section_title
;
 Mechanistic studies on C--C reductive coupling of five-coordinate Rh(iii)
 complexes
;
_journal_issue 7
_journal_name_full 'Organic Chemistry Frontiers'
_journal_page_first 783
_journal_paper_doi 10.1039/C5QO00049A
_journal_volume 2
_journal_year 2015
_chemical_formula_sum 'C59 H49 Cl4 F6 N P3 Rh'
_chemical_formula_weight 1223.61
_space_group_IT_number 14
_space_group_name_Hall '-P 2ybc'
_space_group_name_H-M_alt 'P 1 21/c 1'
_symmetry_cell_setting monoclinic
_symmetry_space_group_name_H-M 'P 1 21/c 1'
_atom_sites_solution_hydrogens geom
_atom_sites_solution_primary direct
_atom_sites_solution_secondary difmap
_audit_creation_method SHELXL-97
_audit_update_record
;
2014-06-15 deposited with the CCDC.
2015-04-29 downloaded from the CCDC.
;
_cell_angle_alpha 90.00
_cell_angle_beta 99.472(2)
_cell_angle_gamma 90.00
_cell_formula_units_Z 4
_cell_length_a 12.3535(5)
_cell_length_b 28.8354(12)
_cell_length_c 15.2713(6)
_cell_measurement_reflns_used 5678
_cell_measurement_temperature 173(2)
_cell_measurement_theta_max 27.56
_cell_measurement_theta_min 2.42
_cell_volume 5365.7(4)
_computing_cell_refinement 'Bruker SMART'
_computing_data_collection 'Bruker SMART'
_computing_data_reduction 'Bruker SAINT'
_computing_molecular_graphics 'Bruker SHELXTL'
_computing_publication_material 'Bruker SHELXTL'
_computing_structure_refinement 'SHELXL-97 (Sheldrick, 1997)'
_computing_structure_solution 'SHELXS-97 (Sheldrick, 1990)'
_diffrn_ambient_temperature 173(2)
_diffrn_measured_fraction_theta_full 0.990
_diffrn_measured_fraction_theta_max 0.990
_diffrn_measurement_device_type 'CCD area detector'
_diffrn_measurement_method 'phi and omega scans'
_diffrn_radiation_monochromator graphite
_diffrn_radiation_source 'fine-focus sealed tube'
_diffrn_radiation_type MoK\a
_diffrn_radiation_wavelength 0.71073
_diffrn_reflns_av_R_equivalents 0.0619
_diffrn_reflns_av_sigmaI/netI 0.0597
_diffrn_reflns_limit_h_max 10
_diffrn_reflns_limit_h_min -15
_diffrn_reflns_limit_k_max 35
_diffrn_reflns_limit_k_min -35
_diffrn_reflns_limit_l_max 18
_diffrn_reflns_limit_l_min -18
_diffrn_reflns_number 43515
_diffrn_reflns_theta_full 26.00
_diffrn_reflns_theta_max 26.00
_diffrn_reflns_theta_min 1.41
_exptl_absorpt_coefficient_mu 0.669
_exptl_absorpt_correction_T_max 0.9361
_exptl_absorpt_correction_T_min 0.8779
_exptl_absorpt_correction_type multi-scan
_exptl_crystal_colour brown
_exptl_crystal_density_diffrn 1.515
_exptl_crystal_density_meas 0
_exptl_crystal_density_method 'not measured'
_exptl_crystal_description prism
_exptl_crystal_F_000 2488
_exptl_crystal_size_max 0.20
_exptl_crystal_size_mid 0.15
_exptl_crystal_size_min 0.10
_refine_diff_density_max 2.216
_refine_diff_density_min -0.833
_refine_diff_density_rms 0.177
_refine_ls_extinction_method none
_refine_ls_goodness_of_fit_ref 1.063
_refine_ls_hydrogen_treatment constr
_refine_ls_matrix_type full
_refine_ls_number_parameters 667
_refine_ls_number_reflns 10441
_refine_ls_number_restraints 0
_refine_ls_restrained_S_all 1.063
_refine_ls_R_factor_all 0.0830
_refine_ls_R_factor_gt 0.0648
_refine_ls_shift/su_max 0.001
_refine_ls_shift/su_mean 0.000
_refine_ls_structure_factor_coef Fsqd
_refine_ls_weighting_details 'calc w=1/[\s^2^(Fo^2^)+(0.1150P)^2^+20.4392P] where P=(Fo^2^+2Fc^2^)/3'
_refine_ls_weighting_scheme calc
_refine_ls_wR_factor_gt 0.1762
_refine_ls_wR_factor_ref 0.2067
_reflns_number_gt 8182
_reflns_number_total 10441
_reflns_threshold_expression >2sigma(I)
_cod_data_source_file c5qo00049a2.cif
_cod_data_source_block lxw10
_cod_depositor_comments
;
The following automatic conversions were performed:

data item '_symmetry_cell_setting' value 'Monoclinic' was changed to
'monoclinic' in accordance with the
/home/saulius/struct/COD-crude-data/automatic-downloads/DataCite-retrospective/RSC/depositions/lib/dictionaries/cif_core.dic
dictionary named 'cif_core.dic' version 2.4.2 last updated on
2011-04-26.

Automatic conversion script
Id: cif_fix_values 6909 2019-04-08 15:41:33Z antanas 
;
_cod_original_sg_symbol_H-M P2(1)/c
_cod_database_code 1553110

loop_
_symmetry_equiv_pos_as_xyz
'x, y, z'
'-x, y+1/2, -z+1/2'
'-x, -y, -z'
'x, -y-1/2, z-1/2'

loop_
_atom_site_label
_atom_site_type_symbol
_atom_site_fract_x
_atom_site_fract_y
_atom_site_fract_z
_atom_site_U_iso_or_equiv
_atom_site_adp_type
_atom_site_occupancy
_atom_site_symmetry_multiplicity
_atom_site_calc_flag
_atom_site_refinement_flags
Rh1 Rh 0.75112(3) 0.641822(12) 0.29820(2) 0.01419(14) Uani 1 1 d .
N1 N 0.7739(3) 0.60535(14) 0.1841(3) 0.0165(8) Uani 1 1 d .
P1 P 0.69281(10) 0.67556(4) 0.41906(8) 0.0163(3) Uani 1 1 d .
P2 P 0.84866(10) 0.58331(4) 0.38049(8) 0.0169(3) Uani 1 1 d .
C1 C 0.6993(4) 0.57310(17) 0.1581(3) 0.0208(10) Uani 1 1 d .
H1 H 0.6394 0.5702 0.1896 0.025 Uiso 1 1 calc R
C2 C 0.7037(4) 0.54304(19) 0.0870(4) 0.0275(12) Uani 1 1 d .
H2 H 0.6457 0.5218 0.0683 0.033 Uiso 1 1 calc R
C3 C 0.7940(4) 0.54482(18) 0.0446(3) 0.0248(11) Uani 1 1 d .
H3 H 0.8021 0.5235 -0.0014 0.030 Uiso 1 1 calc R
C4 C 0.8741(4) 0.57922(18) 0.0715(3) 0.0203(10) Uani 1 1 d .
C5 C 0.9726(4) 0.58127(19) 0.0328(3) 0.0259(11) Uani 1 1 d .
H5 H 0.9840 0.5597 -0.0119 0.031 Uiso 1 1 calc R
C6 C 1.0491(4) 0.61419(19) 0.0604(4) 0.0273(12) Uani 1 1 d .
H6 H 1.1160 0.6141 0.0373 0.033 Uiso 1 1 calc R
C7 C 1.0319(4) 0.64873(17) 0.1229(4) 0.0209(10) Uani 1 1 d .
C8 C 0.9315(4) 0.65065(17) 0.1578(3) 0.0176(10) Uani 1 1 d .
C9 C 0.8578(4) 0.61181(17) 0.1373(3) 0.0171(9) Uani 1 1 d .
C10 C 1.1148(5) 0.6820(2) 0.1517(4) 0.0366(14) Uani 1 1 d .
H10 H 1.1825 0.6804 0.1300 0.044 Uiso 1 1 calc R
C11 C 1.0990(5) 0.7164(2) 0.2101(4) 0.0331(13) Uani 1 1 d .
H11 H 1.1565 0.7374 0.2314 0.040 Uiso 1 1 calc R
C12 C 0.9970(4) 0.72019(18) 0.2379(4) 0.0248(11) Uani 1 1 d .
H12 H 0.9861 0.7447 0.2771 0.030 Uiso 1 1 calc R
C13 C 0.9111(4) 0.68966(17) 0.2106(3) 0.0193(10) Uani 1 1 d .
C14 C 0.8048(4) 0.70324(17) 0.2369(3) 0.0185(10) Uani 1 1 d .
H14 H 0.8099 0.7313 0.2758 0.022 Uiso 1 1 calc R
C15 C 0.6976(4) 0.69544(16) 0.1881(3) 0.0177(10) Uani 1 1 d .
H15 H 0.6993 0.6827 0.1274 0.021 Uiso 1 1 calc R
C16 C 0.6037(4) 0.72673(18) 0.1903(3) 0.0195(10) Uani 1 1 d .
C17 C 0.6124(4) 0.77129(18) 0.2265(3) 0.0234(11) Uani 1 1 d .
H17 H 0.6825 0.7827 0.2526 0.028 Uiso 1 1 calc R
C18 C 0.5203(5) 0.7995(2) 0.2252(4) 0.0316(13) Uani 1 1 d .
H18 H 0.5281 0.8298 0.2496 0.038 Uiso 1 1 calc R
C19 C 0.4184(5) 0.7831(2) 0.1885(4) 0.0346(14) Uani 1 1 d .
H19 H 0.3552 0.8018 0.1895 0.041 Uiso 1 1 calc R
C20 C 0.4076(5) 0.7395(2) 0.1499(4) 0.0350(14) Uani 1 1 d .
H20 H 0.3376 0.7285 0.1229 0.042 Uiso 1 1 calc R
C21 C 0.4997(4) 0.71209(19) 0.1510(4) 0.0267(11) Uani 1 1 d .
H21 H 0.4917 0.6823 0.1241 0.032 Uiso 1 1 calc R
C22 C 0.7084(4) 0.73881(18) 0.4325(3) 0.0220(10) Uani 1 1 d .
C23 C 0.8126(5) 0.75831(19) 0.4330(3) 0.0268(11) Uani 1 1 d .
H23 H 0.8737 0.7387 0.4304 0.032 Uiso 1 1 calc R
C24 C 0.8272(6) 0.8059(2) 0.4372(4) 0.0401(16) Uani 1 1 d .
H24 H 0.8977 0.8189 0.4366 0.048 Uiso 1 1 calc R
C25 C 0.7389(6) 0.8342(2) 0.4425(4) 0.0414(16) Uani 1 1 d .
H25 H 0.7485 0.8669 0.4455 0.050 Uiso 1 1 calc R
C26 C 0.6359(6) 0.8153(2) 0.4433(4) 0.0391(15) Uani 1 1 d .
H26 H 0.5752 0.8351 0.4469 0.047 Uiso 1 1 calc R
C27 C 0.6214(5) 0.76828(19) 0.4390(4) 0.0290(12) Uani 1 1 d .
H27 H 0.5507 0.7556 0.4406 0.035 Uiso 1 1 calc R
C28 C 0.7418(4) 0.65547(17) 0.5335(3) 0.0185(10) Uani 1 1 d .
C29 C 0.8159(4) 0.68059(18) 0.5943(3) 0.0233(11) Uani 1 1 d .
H29 H 0.8430 0.7094 0.5771 0.028 Uiso 1 1 calc R
C30 C 0.8503(5) 0.6642(2) 0.6791(4) 0.0328(13) Uani 1 1 d .
H30 H 0.9000 0.6819 0.7200 0.039 Uiso 1 1 calc R
C31 C 0.8119(5) 0.6213(2) 0.7049(4) 0.0360(14) Uani 1 1 d .
H31 H 0.8369 0.6096 0.7629 0.043 Uiso 1 1 calc R
C32 C 0.7375(5) 0.5961(2) 0.6456(4) 0.0333(13) Uani 1 1 d .
H32 H 0.7108 0.5673 0.6634 0.040 Uiso 1 1 calc R
C33 C 0.7019(4) 0.61256(18) 0.5611(3) 0.0239(11) Uani 1 1 d .
H33 H 0.6505 0.5951 0.5210 0.029 Uiso 1 1 calc R
C34 C 0.5454(4) 0.66455(18) 0.4106(3) 0.0199(10) Uani 1 1 d .
C35 C 0.4895(4) 0.67299(18) 0.4822(3) 0.0241(11) Uani 1 1 d .
H35 H 0.5282 0.6846 0.5367 0.029 Uiso 1 1 calc R
C36 C 0.3782(4) 0.66433(19) 0.4730(4) 0.0264(11) Uani 1 1 d .
H36 H 0.3408 0.6696 0.5217 0.032 Uiso 1 1 calc R
C37 C 0.3204(5) 0.64798(19) 0.3929(4) 0.0307(12) Uani 1 1 d .
H37 H 0.2438 0.6422 0.3871 0.037 Uiso 1 1 calc R
C38 C 0.3742(5) 0.64030(19) 0.3226(4) 0.0280(12) Uani 1 1 d .
H38 H 0.3346 0.6296 0.2677 0.034 Uiso 1 1 calc R
C39 C 0.4858(4) 0.64808(18) 0.3312(3) 0.0228(11) Uani 1 1 d .
H39 H 0.5225 0.6421 0.2823 0.027 Uiso 1 1 calc R
C40 C 0.9494(4) 0.60667(17) 0.4711(3) 0.0196(10) Uani 1 1 d .
C41 C 0.9992(4) 0.64827(18) 0.4514(4) 0.0251(11) Uani 1 1 d .
H41 H 0.9776 0.6625 0.3952 0.030 Uiso 1 1 calc R
C42 C 1.0799(4) 0.6688(2) 0.5135(4) 0.0331(13) Uani 1 1 d .
H42 H 1.1124 0.6972 0.5001 0.040 Uiso 1 1 calc R
C43 C 1.1125(5) 0.6477(2) 0.5945(4) 0.0307(13) Uani 1 1 d .
H43 H 1.1693 0.6612 0.6363 0.037 Uiso 1 1 calc R
C44 C 1.0621(5) 0.6067(2) 0.6151(4) 0.0318(13) Uani 1 1 d .
H44 H 1.0838 0.5926 0.6715 0.038 Uiso 1 1 calc R
C45 C 0.9817(4) 0.58664(18) 0.5543(3) 0.0241(11) Uani 1 1 d .
H45 H 0.9477 0.5588 0.5691 0.029 Uiso 1 1 calc R
C46 C 0.7672(4) 0.53711(17) 0.4195(3) 0.0209(10) Uani 1 1 d .
C47 C 0.6539(4) 0.53802(18) 0.3896(4) 0.0236(11) Uani 1 1 d .
H47 H 0.6223 0.5631 0.3540 0.028 Uiso 1 1 calc R
C48 C 0.5875(5) 0.5027(2) 0.4115(4) 0.0360(14) Uani 1 1 d .
H48 H 0.5104 0.5043 0.3925 0.043 Uiso 1 1 calc R
C49 C 0.6318(6) 0.4655(2) 0.4604(4) 0.0407(15) Uani 1 1 d .
H49 H 0.5857 0.4412 0.4742 0.049 Uiso 1 1 calc R
C50 C 0.7453(6) 0.4633(2) 0.4899(4) 0.0382(14) Uani 1 1 d .
H50 H 0.7762 0.4377 0.5242 0.046 Uiso 1 1 calc R
C51 C 0.8121(5) 0.49883(18) 0.4686(4) 0.0270(11) Uani 1 1 d .
H51 H 0.8892 0.4971 0.4877 0.032 Uiso 1 1 calc R
C52 C 0.9376(4) 0.55007(17) 0.3175(3) 0.0213(10) Uani 1 1 d .
C53 C 0.8991(5) 0.50939(18) 0.2730(4) 0.0286(12) Uani 1 1 d .
H53 H 0.8284 0.4977 0.2779 0.034 Uiso 1 1 calc R
C54 C 0.9645(6) 0.4863(2) 0.2219(4) 0.0367(14) Uani 1 1 d .
H54 H 0.9379 0.4587 0.1915 0.044 Uiso 1 1 calc R
C55 C 1.0679(5) 0.5025(2) 0.2141(4) 0.0392(15) Uani 1 1 d .
H55 H 1.1122 0.4858 0.1796 0.047 Uiso 1 1 calc R
C56 C 1.1065(5) 0.5429(2) 0.2567(4) 0.0415(16) Uani 1 1 d .
H56 H 1.1765 0.5547 0.2504 0.050 Uiso 1 1 calc R
C57 C 1.0420(4) 0.5658(2) 0.3086(4) 0.0274(12) Uani 1 1 d .
H57 H 1.0696 0.5932 0.3390 0.033 Uiso 1 1 calc R
C58 C 0.4521(6) 0.5512(2) 0.8220(5) 0.0443(16) Uani 1 1 d .
H58A H 0.4456 0.5537 0.8856 0.053 Uiso 1 1 calc R
H58B H 0.4470 0.5179 0.8057 0.053 Uiso 1 1 calc R
C59 C 0.2547(8) 0.6718(3) 0.8973(6) 0.068(3) Uani 1 1 d .
H59A H 0.2640 0.6575 0.9570 0.081 Uiso 1 1 calc R
H59B H 0.3079 0.6569 0.8643 0.081 Uiso 1 1 calc R
Cl1 Cl 0.34223(19) 0.58162(8) 0.75769(15) 0.0664(6) Uani 1 1 d .
Cl2 Cl 0.57888(19) 0.57248(8) 0.8064(2) 0.0809(8) Uani 1 1 d .
Cl3 Cl 0.2854(2) 0.73031(8) 0.90880(18) 0.0816(7) Uani 1 1 d .
Cl4 Cl 0.12151(19) 0.66029(8) 0.84206(15) 0.0693(6) Uani 1 1 d .
F1 F 0.2820(3) 0.54245(14) 0.1176(3) 0.0467(9) Uani 1 1 d .
F2 F 0.4486(3) 0.57186(15) 0.1736(2) 0.0464(10) Uani 1 1 d .
F3 F 0.4619(3) 0.59988(14) 0.0380(3) 0.0529(11) Uani 1 1 d .
F4 F 0.4294(3) 0.52392(12) 0.0551(2) 0.0375(8) Uani 1 1 d .
F5 F 0.2953(3) 0.56978(13) -0.0167(2) 0.0400(8) Uani 1 1 d .
F6 F 0.3159(3) 0.61851(13) 0.1001(3) 0.0468(10) Uani 1 1 d .
P3 P 0.37221(11) 0.57091(5) 0.07825(9) 0.0240(3) Uani 1 1 d .

loop_
_atom_site_aniso_label
_atom_site_aniso_U_11
_atom_site_aniso_U_22
_atom_site_aniso_U_33
_atom_site_aniso_U_23
_atom_site_aniso_U_13
_atom_site_aniso_U_12
Rh1 0.0143(2) 0.0139(2) 0.0145(2) -0.00131(13) 0.00304(14) -0.00023(13)
N1 0.018(2) 0.015(2) 0.016(2) -0.0018(16) 0.0015(15) 0.0008(15)
P1 0.0169(6) 0.0167(6) 0.0154(6) -0.0032(5) 0.0030(4) -0.0011(5)
P2 0.0161(6) 0.0163(6) 0.0186(6) 0.0012(5) 0.0033(4) 0.0016(5)
C1 0.017(2) 0.015(2) 0.031(3) 0.000(2) 0.0049(19) -0.0003(18)
C2 0.026(3) 0.027(3) 0.029(3) -0.008(2) 0.002(2) -0.009(2)
C3 0.035(3) 0.019(3) 0.020(3) -0.007(2) 0.003(2) 0.001(2)
C4 0.023(3) 0.024(3) 0.013(2) -0.0023(19) 0.0011(18) -0.002(2)
C5 0.027(3) 0.032(3) 0.022(3) -0.007(2) 0.012(2) 0.002(2)
C6 0.022(3) 0.032(3) 0.031(3) 0.003(2) 0.014(2) 0.005(2)
C7 0.019(2) 0.018(2) 0.026(3) 0.004(2) 0.005(2) 0.0009(19)
C8 0.017(2) 0.019(2) 0.015(2) 0.0040(19) 0.0006(18) 0.0010(18)
C9 0.016(2) 0.020(2) 0.015(2) 0.0035(19) 0.0033(17) 0.0047(18)
C10 0.019(3) 0.038(3) 0.056(4) -0.011(3) 0.016(3) -0.006(2)
C11 0.022(3) 0.027(3) 0.051(4) -0.003(3) 0.007(2) -0.005(2)
C12 0.027(3) 0.018(2) 0.030(3) -0.003(2) 0.007(2) -0.004(2)
C13 0.017(2) 0.019(2) 0.020(2) 0.0008(19) 0.0002(18) 0.0016(18)
C14 0.017(2) 0.018(2) 0.021(2) 0.0036(19) 0.0045(18) 0.0010(18)
C15 0.024(3) 0.016(2) 0.013(2) -0.0003(18) 0.0025(18) -0.0036(19)
C16 0.023(2) 0.026(3) 0.009(2) 0.0036(19) 0.0015(17) -0.001(2)
C17 0.028(3) 0.021(3) 0.020(2) 0.003(2) 0.000(2) 0.003(2)
C18 0.043(3) 0.033(3) 0.019(3) -0.003(2) 0.004(2) 0.017(3)
C19 0.028(3) 0.043(4) 0.035(3) 0.007(3) 0.011(2) 0.018(3)
C20 0.022(3) 0.040(3) 0.042(3) 0.013(3) 0.002(2) -0.001(2)
C21 0.025(3) 0.024(3) 0.029(3) 0.006(2) -0.001(2) -0.003(2)
C22 0.027(3) 0.024(3) 0.014(2) -0.001(2) 0.0019(19) -0.002(2)
C23 0.036(3) 0.021(3) 0.022(3) -0.005(2) -0.001(2) -0.007(2)
C24 0.053(4) 0.035(3) 0.028(3) 0.003(3) -0.008(3) -0.023(3)
C25 0.077(5) 0.017(3) 0.026(3) -0.004(2) -0.004(3) -0.006(3)
C26 0.065(4) 0.026(3) 0.025(3) -0.005(2) 0.005(3) 0.014(3)
C27 0.044(3) 0.022(3) 0.021(3) 0.000(2) 0.007(2) 0.004(2)
C28 0.021(2) 0.018(2) 0.017(2) 0.0001(19) 0.0048(18) 0.0048(19)
C29 0.023(3) 0.020(3) 0.027(3) -0.001(2) 0.002(2) 0.004(2)
C30 0.034(3) 0.038(3) 0.024(3) -0.005(2) -0.001(2) 0.009(3)
C31 0.053(4) 0.037(3) 0.018(3) 0.002(2) 0.006(2) 0.016(3)
C32 0.044(3) 0.029(3) 0.029(3) 0.010(2) 0.012(3) 0.006(3)
C33 0.030(3) 0.023(3) 0.020(3) 0.001(2) 0.009(2) 0.000(2)
C34 0.018(2) 0.023(3) 0.019(2) -0.003(2) 0.0021(18) -0.0018(19)
C35 0.023(3) 0.027(3) 0.022(3) -0.010(2) 0.003(2) 0.000(2)
C36 0.024(3) 0.029(3) 0.029(3) -0.003(2) 0.011(2) 0.004(2)
C37 0.022(3) 0.032(3) 0.040(3) -0.002(3) 0.008(2) -0.001(2)
C38 0.026(3) 0.034(3) 0.023(3) -0.006(2) -0.001(2) -0.006(2)
C39 0.027(3) 0.025(3) 0.017(2) -0.002(2) 0.005(2) 0.003(2)
C40 0.018(2) 0.019(2) 0.022(2) -0.004(2) 0.0031(18) 0.0042(19)
C41 0.021(3) 0.025(3) 0.030(3) 0.000(2) 0.007(2) 0.000(2)
C42 0.021(3) 0.040(3) 0.038(3) -0.005(3) 0.004(2) -0.007(2)
C43 0.027(3) 0.034(3) 0.028(3) -0.006(2) -0.005(2) -0.002(2)
C44 0.026(3) 0.040(3) 0.026(3) -0.004(2) -0.002(2) 0.004(2)
C45 0.029(3) 0.020(3) 0.023(3) 0.002(2) 0.004(2) 0.007(2)
C46 0.021(2) 0.017(2) 0.026(3) -0.004(2) 0.0085(19) -0.0012(19)
C47 0.026(3) 0.018(2) 0.028(3) -0.001(2) 0.008(2) 0.002(2)
C48 0.023(3) 0.037(3) 0.052(4) -0.008(3) 0.017(3) -0.007(2)
C49 0.049(4) 0.032(3) 0.046(4) 0.003(3) 0.023(3) -0.011(3)
C50 0.050(4) 0.033(3) 0.034(3) 0.006(3) 0.012(3) -0.002(3)
C51 0.031(3) 0.020(3) 0.031(3) -0.001(2) 0.008(2) 0.001(2)
C52 0.022(3) 0.022(3) 0.020(2) 0.009(2) 0.0057(19) 0.009(2)
C53 0.035(3) 0.019(3) 0.034(3) 0.006(2) 0.012(2) 0.004(2)
C54 0.053(4) 0.029(3) 0.032(3) -0.004(3) 0.018(3) 0.002(3)
C55 0.045(4) 0.039(4) 0.038(3) 0.003(3) 0.021(3) 0.012(3)
C56 0.023(3) 0.057(4) 0.048(4) 0.006(3) 0.016(3) 0.008(3)
C57 0.021(3) 0.028(3) 0.034(3) -0.004(2) 0.006(2) -0.001(2)
C58 0.057(4) 0.023(3) 0.058(4) 0.008(3) 0.023(3) -0.006(3)
C59 0.080(6) 0.044(4) 0.068(6) -0.008(4) -0.022(4) 0.019(4)
Cl1 0.0670(13) 0.0632(13) 0.0662(13) -0.0040(11) 0.0030(10) 0.0075(10)
Cl2 0.0577(13) 0.0641(14) 0.128(2) 0.0195(14) 0.0356(14) -0.0116(10)
Cl3 0.0961(19) 0.0561(14) 0.0841(17) 0.0019(12) -0.0106(14) -0.0103(12)
Cl4 0.0661(13) 0.0726(14) 0.0633(13) 0.0053(11) -0.0069(10) -0.0037(11)
F1 0.036(2) 0.059(2) 0.048(2) -0.0048(19) 0.0177(17) -0.0097(18)
F2 0.0289(19) 0.073(3) 0.0327(19) -0.0262(19) -0.0096(14) 0.0079(17)
F3 0.041(2) 0.042(2) 0.081(3) -0.001(2) 0.024(2) -0.0111(18)
F4 0.0364(19) 0.0351(19) 0.041(2) -0.0134(16) 0.0053(15) 0.0099(15)
F5 0.040(2) 0.046(2) 0.0309(19) -0.0077(16) -0.0051(15) 0.0063(16)
F6 0.035(2) 0.043(2) 0.059(3) -0.0277(19) -0.0009(17) 0.0113(16)
P3 0.0186(7) 0.0274(7) 0.0258(7) -0.0114(6) 0.0024(5) 0.0006(5)

loop_
_atom_type_symbol
_atom_type_description
_atom_type_scat_dispersion_real
_atom_type_scat_dispersion_imag
_atom_type_scat_source
C C 0.0033 0.0016 'International Tables Vol C Tables 4.2.6.8 and 6.1.1.4'
H H 0.0000 0.0000 'International Tables Vol C Tables 4.2.6.8 and 6.1.1.4'
N N 0.0061 0.0033 'International Tables Vol C Tables 4.2.6.8 and 6.1.1.4'
F F 0.0171 0.0103 'International Tables Vol C Tables 4.2.6.8 and 6.1.1.4'
P P 0.1023 0.0942 'International Tables Vol C Tables 4.2.6.8 and 6.1.1.4'
Rh Rh -1.1178 0.9187 'International Tables Vol C Tables 4.2.6.8 and 6.1.1.4'
Cl Cl 0.1484 0.1585 'International Tables Vol C Tables 4.2.6.8 and 6.1.1.4'

loop_
_geom_angle_atom_site_label_1
_geom_angle_atom_site_label_2
_geom_angle_atom_site_label_3
_geom_angle
N1 Rh1 C14 87.63(17)
N1 Rh1 C15 77.94(16)
C14 Rh1 C15 37.16(18)
N1 Rh1 P1 168.90(11)
C14 Rh1 P1 99.18(13)
C15 Rh1 P1 102.22(12)
N1 Rh1 P2 87.51(11)
C14 Rh1 P2 131.52(13)
C15 Rh1 P2 161.16(13)
P1 Rh1 P2 94.37(5)
C1 N1 C9 119.3(4)
C1 N1 Rh1 114.9(3)
C9 N1 Rh1 125.8(3)
C34 P1 C22 105.3(2)
C34 P1 C28 100.3(2)
C22 P1 C28 101.2(2)
C34 P1 Rh1 107.99(16)
C22 P1 Rh1 117.79(16)
C28 P1 Rh1 121.94(16)
C46 P2 C40 111.3(2)
C46 P2 C52 101.4(2)
C40 P2 C52 101.3(2)
C46 P2 Rh1 116.25(17)
C40 P2 Rh1 111.70(16)
C52 P2 Rh1 113.37(16)
N1 C1 C2 123.7(5)
C3 C2 C1 118.7(5)
C2 C3 C4 118.1(5)
C3 C4 C9 119.9(4)
C3 C4 C5 120.5(5)
C9 C4 C5 119.6(4)
C6 C5 C4 119.6(5)
C5 C6 C7 121.7(5)
C10 C7 C6 120.1(5)
C10 C7 C8 119.0(5)
C6 C7 C8 120.8(5)
C7 C8 C13 119.0(4)
C7 C8 C9 116.4(4)
C13 C8 C9 124.6(4)
N1 C9 C4 119.4(4)
N1 C9 C8 119.9(4)
C4 C9 C8 120.7(4)
C11 C10 C7 121.2(5)
C10 C11 C12 119.2(5)
C13 C12 C11 122.8(5)
C12 C13 C8 118.1(4)
C12 C13 C14 114.7(4)
C8 C13 C14 127.2(4)
C15 C14 C13 127.0(5)
C15 C14 Rh1 76.9(3)
C13 C14 Rh1 104.4(3)
C14 C15 C16 123.9(4)
C14 C15 Rh1 66.0(3)
C16 C15 Rh1 121.8(3)
C21 C16 C17 117.1(5)
C21 C16 C15 118.6(5)
C17 C16 C15 124.2(5)
C16 C17 C18 121.4(5)
C19 C18 C17 119.8(5)
C18 C19 C20 120.1(5)
C21 C20 C19 119.5(5)
C20 C21 C16 122.1(5)
C27 C22 C23 118.4(5)
C27 C22 P1 123.1(4)
C23 C22 P1 118.5(4)
C24 C23 C22 120.6(6)
C25 C24 C23 119.5(6)
C24 C25 C26 120.3(6)
C27 C26 C25 120.2(6)
C26 C27 C22 120.9(6)
C29 C28 C33 118.5(5)
C29 C28 P1 123.0(4)
C33 C28 P1 118.6(4)
C30 C29 C28 120.9(5)
C29 C30 C31 120.0(6)
C32 C31 C30 119.7(5)
C33 C32 C31 120.6(5)
C32 C33 C28 120.3(5)
C39 C34 C35 118.6(5)
C39 C34 P1 119.8(4)
C35 C34 P1 121.7(4)
C36 C35 C34 119.8(5)
C35 C36 C37 120.6(5)
C38 C37 C36 119.8(5)
C37 C38 C39 120.3(5)
C38 C39 C34 120.9(5)
C45 C40 C41 118.7(5)
C45 C40 P2 126.5(4)
C41 C40 P2 114.8(4)
C42 C41 C40 120.5(5)
C43 C42 C41 119.8(6)
C42 C43 C44 120.0(5)
C45 C44 C43 120.3(5)
C44 C45 C40 120.7(5)
C51 C46 C47 118.5(5)
C51 C46 P2 124.0(4)
C47 C46 P2 117.1(4)
C48 C47 C46 120.6(5)
C49 C48 C47 120.6(6)
C48 C49 C50 120.0(6)
C51 C50 C49 119.6(6)
C50 C51 C46 120.6(5)
C57 C52 C53 118.1(5)
C57 C52 P2 121.5(4)
C53 C52 P2 120.3(4)
C54 C53 C52 119.6(5)
C55 C54 C53 121.3(6)
C56 C55 C54 119.8(5)
C55 C56 C57 119.2(6)
C56 C57 C52 122.0(5)
Cl2 C58 Cl1 112.0(3)
Cl3 C59 Cl4 114.0(4)
F1 P3 F3 179.4(3)
F1 P3 F4 90.5(2)
F3 P3 F4 89.9(2)
F1 P3 F5 89.1(2)
F3 P3 F5 90.5(2)
F4 P3 F5 90.02(19)
F1 P3 F6 90.5(2)
F3 P3 F6 89.1(2)
F4 P3 F6 178.9(2)
F5 P3 F6 89.6(2)
F1 P3 F2 90.6(2)
F3 P3 F2 89.9(2)
F4 P3 F2 90.0(2)
F5 P3 F2 179.6(3)
F6 P3 F2 90.4(2)

loop_
_geom_bond_atom_site_label_1
_geom_bond_atom_site_label_2
_geom_bond_distance
Rh1 N1 2.093(4)
Rh1 C14 2.158(5)
Rh1 C15 2.300(5)
Rh1 P1 2.3042(12)
Rh1 P2 2.3192(13)
N1 C1 1.323(6)
N1 C9 1.366(6)
P1 C34 1.831(5)
P1 C22 1.842(5)
P1 C28 1.846(5)
P2 C46 1.827(5)
P2 C40 1.830(5)
P2 C52 1.844(5)
C1 C2 1.397(7)
C2 C3 1.381(8)
C3 C4 1.413(7)
C4 C9 1.414(7)
C4 C5 1.439(7)
C5 C6 1.357(8)
C6 C7 1.420(7)
C7 C10 1.420(8)
C7 C8 1.429(7)
C8 C13 1.431(7)
C8 C9 1.445(7)
C10 C11 1.369(8)
C11 C12 1.398(8)
C12 C13 1.389(7)
C13 C14 1.488(7)
C14 C15 1.427(7)
C15 C16 1.474(7)
C16 C21 1.391(7)
C16 C17 1.396(7)
C17 C18 1.395(7)
C18 C19 1.375(9)
C19 C20 1.388(9)
C20 C21 1.382(8)
C22 C27 1.387(8)
C22 C23 1.403(8)
C23 C24 1.384(8)
C24 C25 1.375(10)
C25 C26 1.386(10)
C26 C27 1.368(8)
C28 C29 1.395(7)
C28 C33 1.421(7)
C29 C30 1.378(8)
C30 C31 1.404(9)
C31 C32 1.384(9)
C32 C33 1.378(8)
C34 C39 1.395(7)
C34 C35 1.407(7)
C35 C36 1.382(7)
C36 C37 1.393(8)
C37 C38 1.371(8)
C38 C39 1.382(8)
C40 C45 1.393(7)
C40 C41 1.403(7)
C41 C42 1.390(8)
C42 C43 1.376(8)
C43 C44 1.398(8)
C44 C45 1.370(8)
C46 C51 1.397(7)
C46 C47 1.400(7)
C47 C48 1.383(8)
C48 C49 1.368(9)
C49 C50 1.401(10)
C50 C51 1.387(8)
C52 C57 1.394(7)
C52 C53 1.400(8)
C53 C54 1.384(8)
C54 C55 1.383(9)
C55 C56 1.380(10)
C56 C57 1.382(8)
C58 Cl2 1.736(7)
C58 Cl1 1.772(8)
C59 Cl3 1.732(9)
C59 Cl4 1.753(9)
F1 P3 1.581(4)
F2 P3 1.600(3)
F3 P3 1.590(4)
F4 P3 1.595(3)
F5 P3 1.597(4)
F6 P3 1.598(4)
